data_7001592
loop_
_publ_author_name
'Zhang, Congying'
'Zhao, Yang'
'Li, Bin'
'Song, Haibin'
'Xu, Shansheng'
'Wang, Baiquan'

_publ_section_title
;
 The intramolecular sp2 and sp3 C--H bond activation of
 (p-cymene)ruthenium(ii) N-heterocyclic carbene complexes
;
_journal_issue 26
_journal_name_full 'Dalton Transactions'
_journal_page_first 5182
_journal_page_last 5189
_journal_paper_doi 10.1039/b818091a
_journal_year 2009
_chemical_formula_sum 'C20 H30 I2 N2 Ru'
_chemical_formula_weight 653.33
_chemical_name_systematic
;
?
;
_space_group_IT_number 33
_symmetry_cell_setting orthorhombic
_symmetry_space_group_name_Hall 'P 2c -2n'
_symmetry_space_group_name_H-M 'P n a 21'
_atom_sites_solution_hydrogens geom
_atom_sites_solution_primary direct
_atom_sites_solution_secondary difmap
_audit_creation_method SHELXL-97
_cell_angle_alpha 90.00
_cell_angle_beta 90.00
_cell_angle_gamma 90.00
_cell_formula_units_Z 8
_cell_length_a 18.958(6)
_cell_length_b 24.186(8)
_cell_length_c 10.345(4)
_cell_measurement_reflns_used 3780
_cell_measurement_temperature 294(2)
_cell_measurement_theta_max 26.50
_cell_measurement_theta_min 2.39
_cell_volume 4743(3)
_computing_cell_refinement 'Bruker SMART'
_computing_data_collection 'Bruker SMART'
_computing_data_reduction 'Bruker SAINT'
_computing_molecular_graphics 'Bruker SHELXTL'
_computing_publication_material 'Bruker SHELXTL'
_computing_structure_refinement 'SHELXL-97 (Sheldrick, 1997)'
_computing_structure_solution 'SHELXS-97 (Sheldrick, 1990)'
_diffrn_ambient_temperature 294(2)
_diffrn_measured_fraction_theta_full 0.992
_diffrn_measured_fraction_theta_max 0.992
_diffrn_measurement_device_type 'CCD area detector'
_diffrn_measurement_method 'phi and omega scans'
_diffrn_radiation_monochromator graphite
_diffrn_radiation_source 'fine-focus sealed tube'
_diffrn_radiation_type MoK\a
_diffrn_radiation_wavelength 0.71073
_diffrn_reflns_av_R_equivalents 0.1413
_diffrn_reflns_av_sigmaI/netI 0.2097
_diffrn_reflns_limit_h_max 18
_diffrn_reflns_limit_h_min -22
_diffrn_reflns_limit_k_max 22
_diffrn_reflns_limit_k_min -28
_diffrn_reflns_limit_l_max 12
_diffrn_reflns_limit_l_min -12
_diffrn_reflns_number 18648
_diffrn_reflns_theta_full 25.02
_diffrn_reflns_theta_max 25.02
_diffrn_reflns_theta_min 1.36
_diffrn_standards_decay_% 0
_diffrn_standards_interval_count 0
_diffrn_standards_interval_time 0
_diffrn_standards_number 0
_exptl_absorpt_coefficient_mu 3.270
_exptl_absorpt_correction_T_max 1.000000
_exptl_absorpt_correction_T_min 0.646383
_exptl_absorpt_correction_type multi-scan
_exptl_absorpt_process_details SADABS
_exptl_crystal_colour black-red
_exptl_crystal_density_diffrn 1.830
_exptl_crystal_density_meas ?
_exptl_crystal_density_method 'not measured'
_exptl_crystal_description block
_exptl_crystal_F_000 2512
_exptl_crystal_size_max 0.22
_exptl_crystal_size_mid 0.20
_exptl_crystal_size_min 0.16
_refine_diff_density_max 1.731
_refine_diff_density_min -1.706
_refine_diff_density_rms 0.242
_refine_ls_abs_structure_details 'Flack H D (1983), Acta Cryst. A39, 876-881'
_refine_ls_abs_structure_Flack -0.02(8)
_refine_ls_extinction_coef 0.00137(12)
_refine_ls_extinction_expression Fc^*^=kFc[1+0.001xFc^2^\l^3^/sin(2\q)]^-1/4^
_refine_ls_extinction_method SHELXL
_refine_ls_goodness_of_fit_ref 1.036
_refine_ls_hydrogen_treatment mixed
_refine_ls_matrix_type full
_refine_ls_number_parameters 460
_refine_ls_number_reflns 8095
_refine_ls_number_restraints 55
_refine_ls_restrained_S_all 1.033
_refine_ls_R_factor_all 0.2499
_refine_ls_R_factor_gt 0.0948
_refine_ls_shift/su_max 0.005
_refine_ls_shift/su_mean 0.000
_refine_ls_structure_factor_coef Fsqd
_refine_ls_weighting_details 'calc w=1/[\s^2^(Fo^2^)+(0.0340P)^2^+169.4393P] where P=(Fo^2^+2Fc^2^)/3'
_refine_ls_weighting_scheme calc
_refine_ls_wR_factor_gt 0.1629
_refine_ls_wR_factor_ref 0.2366
_reflns_number_gt 3497
_reflns_number_total 8095
_reflns_threshold_expression >2sigma(I)
_cod_data_source_file b818091a.txt
_cod_data_source_block 071227d
_cod_depositor_comments
;
The following automatic conversions were performed:
'_symmetry_cell_setting' value 'Orthorhombic' changed to 'orthorhombic'
according to '/home/saulius/struct/CIF-dictionaries/cif_core.dic'
dictionary named 'cif_core.dic' version 2.4.1 from
2010-06-29.

'_exptl_absorpt_correction_type' value 'MULTI-SCAN' changed
to 'multi-scan' according to
'/home/saulius/struct/CIF-dictionaries/cif_core.dic' dictionary named
'cif_core.dic' version 2.4.1 from 2010-06-29.

Automatic conversion script
Id: cif_fix_enum 1527 2010-12-29 10:47:43Z saulius 

The following automatic conversions were performed:

'_exptl_crystal_density_meas' value 'NONE' was changed to '?' - the
value is perceived as not measured.

Automatic conversion script
Id: cif_fix_values 3008 2015-01-20 13:52:24Z robertas 
;
_cod_original_sg_symbol_H-M Pna2(1)
_cod_database_code 7001592

loop_
_symmetry_equiv_pos_as_xyz
'x, y, z'
'-x, -y, z+1/2'
'x+1/2, -y+1/2, z'
'-x+1/2, y+1/2, z+1/2'

loop_
_atom_site_label
_atom_site_type_symbol
_atom_site_fract_x
_atom_site_fract_y
_atom_site_fract_z
_atom_site_U_iso_or_equiv
_atom_site_adp_type
_atom_site_occupancy
_atom_site_symmetry_multiplicity
_atom_site_calc_flag
_atom_site_refinement_flags
_atom_site_disorder_assembly
_atom_site_disorder_group
Ru1 Ru 0.61915(14) 0.60328(10) 0.8236(3) 0.0496(7) Uani 1 1 d . . .
Ru2 Ru 0.07483(14) 0.38053(10) 0.8196(3) 0.0477(7) Uani 1 1 d . . .
I1 I 0.68680(13) 0.67001(9) 0.6430(2) 0.0666(7) Uani 1 1 d . . .
I2 I 0.54658(16) 0.56372(12) 0.6087(3) 0.0975(11) Uani 1 1 d . . .
I3 I 0.15590(12) 0.31498(9) 0.6562(2) 0.0619(7) Uani 1 1 d . . .
I4 I 0.00457(15) 0.41168(10) 0.5942(3) 0.0735(8) Uani 1 1 d . . .
N1 N 0.472(2) 0.6530(13) 0.884(3) 0.076(10) Uani 1 1 d . . .
N2 N 0.5460(18) 0.7172(12) 0.903(3) 0.062(8) Uani 1 1 d . . .
N3 N -0.0697(14) 0.3235(10) 0.863(2) 0.045(7) Uani 1 1 d . . .
N4 N 0.0138(16) 0.2624(12) 0.895(3) 0.054(8) Uani 1 1 d U . .
C1 C 0.431(2) 0.5999(14) 0.871(4) 0.100(17) Uani 1 1 d . . .
H1A H 0.4400 0.5770 0.9450 0.150 Uiso 1 1 calc R . .
H1B H 0.4466 0.5808 0.7942 0.150 Uiso 1 1 calc R . .
H1C H 0.3820 0.6079 0.8646 0.150 Uiso 1 1 calc R . .
C2 C 0.436(2) 0.6996(19) 0.925(4) 0.079(13) Uani 1 1 d . . .
H2 H 0.3877 0.7029 0.9372 0.095 Uiso 1 1 calc R . .
C3 C 0.483(3) 0.7377(19) 0.943(4) 0.080(13) Uani 1 1 d . . .
H3 H 0.4748 0.7728 0.9765 0.095 Uiso 1 1 calc R . .
C4 C 0.543(2) 0.6594(14) 0.865(3) 0.057(11) Uani 1 1 d . . .
C5 C 0.6110(19) 0.7479(14) 0.906(3) 0.052(9) Uani 1 1 d . . .
H5 H 0.6487 0.7227 0.8780 0.062 Uiso 1 1 calc R . .
C6 C 0.632(2) 0.7707(16) 1.043(3) 0.086(14) Uani 1 1 d . . .
H6A H 0.5943 0.7950 1.0724 0.104 Uiso 1 1 calc R . .
H6B H 0.6341 0.7399 1.1026 0.104 Uiso 1 1 calc R . .
C7 C 0.702(2) 0.803(2) 1.050(5) 0.104(18) Uani 1 1 d . . .
H7A H 0.7416 0.7780 1.0331 0.125 Uiso 1 1 calc R . .
H7B H 0.7084 0.8192 1.1343 0.125 Uiso 1 1 calc R . .
C8 C 0.698(3) 0.849(2) 0.941(8) 0.16(3) Uani 1 1 d . . .
H8A H 0.6614 0.8754 0.9651 0.196 Uiso 1 1 calc R . .
H8B H 0.7423 0.8689 0.9387 0.196 Uiso 1 1 calc R . .
C9 C 0.682(2) 0.8268(17) 0.806(5) 0.102(16) Uani 1 1 d . . .
H9A H 0.7190 0.8020 0.7784 0.122 Uiso 1 1 calc R . .
H9B H 0.6787 0.8571 0.7449 0.122 Uiso 1 1 calc R . .
C10 C 0.610(2) 0.7952(15) 0.813(4) 0.078(12) Uani 1 1 d . . .
H10A H 0.5728 0.8208 0.8383 0.094 Uiso 1 1 calc R . .
H10B H 0.5980 0.7814 0.7273 0.094 Uiso 1 1 calc R . .
C11 C 0.558(2) 0.5962(14) 1.140(3) 0.097(14) Uani 1 1 d . . .
H11A H 0.5440 0.6340 1.1288 0.146 Uiso 1 1 calc R . .
H11B H 0.5773 0.5912 1.2249 0.146 Uiso 1 1 calc R . .
H11C H 0.5181 0.5724 1.1288 0.146 Uiso 1 1 calc R . .
C12 C 0.615(2) 0.5816(14) 1.039(3) 0.061(10) Uani 1 1 d . . .
C13 C 0.601(2) 0.5347(18) 0.953(4) 0.086(13) Uani 1 1 d . . .
H13 H 0.5574 0.5166 0.9560 0.104 Uiso 1 1 calc R . .
C14 C 0.6562(18) 0.5162(14) 0.861(3) 0.061(10) Uani 1 1 d U . .
H14 H 0.6501 0.4834 0.8153 0.073 Uiso 1 1 calc R . .
C15 C 0.7167(17) 0.5469(12) 0.842(3) 0.044(8) Uani 1 1 d U . .
C16 C 0.7217(17) 0.5972(13) 0.912(3) 0.050(9) Uani 1 1 d U . .
H16 H 0.7584 0.6212 0.8914 0.060 Uiso 1 1 calc R . .
C17 C 0.6730(17) 0.6135(13) 1.013(3) 0.050(8) Uani 1 1 d U . .
H17 H 0.6812 0.6455 1.0601 0.060 Uiso 1 1 calc R . .
C18 C 0.775(2) 0.5286(17) 0.744(4) 0.076(12) Uani 1 1 d U . .
H18 H 0.7781 0.5597 0.6838 0.091 Uiso 1 1 calc R . .
C19 C 0.7516(19) 0.4797(15) 0.659(4) 0.090(13) Uani 1 1 d . . .
H19A H 0.7553 0.4459 0.7069 0.136 Uiso 1 1 calc R . .
H19B H 0.7813 0.4777 0.5837 0.136 Uiso 1 1 calc R . .
H19C H 0.7035 0.4850 0.6321 0.136 Uiso 1 1 calc R . .
C20 C 0.848(2) 0.5253(19) 0.802(5) 0.120(18) Uani 1 1 d . . .
H20A H 0.8451 0.5068 0.8843 0.179 Uiso 1 1 calc R . .
H20B H 0.8658 0.5620 0.8145 0.179 Uiso 1 1 calc R . .
H20C H 0.8781 0.5051 0.7453 0.179 Uiso 1 1 calc R . .
C21 C -0.1155(17) 0.3728(14) 0.846(3) 0.069(12) Uani 1 1 d . . .
H21A H -0.1406 0.3699 0.7659 0.104 Uiso 1 1 calc R . .
H21B H -0.0869 0.4055 0.8453 0.104 Uiso 1 1 calc R . .
H21C H -0.1485 0.3748 0.9163 0.104 Uiso 1 1 calc R . .
C22 C -0.1038(19) 0.2737(14) 0.901(3) 0.062(11) Uani 1 1 d . . .
H22 H -0.1518 0.2675 0.9126 0.074 Uiso 1 1 calc R . .
C23 C -0.051(2) 0.2377(17) 0.917(4) 0.068(11) Uani 1 1 d U . .
H23 H -0.0567 0.2008 0.9399 0.082 Uiso 1 1 calc R . .
C24 C 0.0018(17) 0.3204(14) 0.855(3) 0.052(9) Uani 1 1 d . . .
C25 C 0.081(2) 0.2348(15) 0.910(4) 0.070(11) Uani 1 1 d . . .
H25 H 0.1186 0.2604 0.8869 0.084 Uiso 1 1 calc R . .
C26 C 0.0872(19) 0.1831(15) 0.830(4) 0.072(11) Uani 1 1 d . . .
H26A H 0.0826 0.1921 0.7390 0.087 Uiso 1 1 calc R . .
H26B H 0.0500 0.1573 0.8527 0.087 Uiso 1 1 calc R . .
C27 C 0.161(2) 0.1564(17) 0.857(5) 0.109(19) Uani 1 1 d . . .
H27A H 0.1673 0.1237 0.8032 0.131 Uiso 1 1 calc R . .
H27B H 0.1984 0.1825 0.8346 0.131 Uiso 1 1 calc R . .
C28 C 0.168(2) 0.140(2) 1.001(6) 0.12(2) Uani 1 1 d . . .
H28A H 0.1309 0.1141 1.0230 0.143 Uiso 1 1 calc R . .
H28B H 0.2130 0.1230 1.0165 0.143 Uiso 1 1 calc R . .
C29 C 0.161(2) 0.1899(18) 1.079(4) 0.104(17) Uani 1 1 d . . .
H29A H 0.1985 0.2154 1.0582 0.124 Uiso 1 1 calc R . .
H29B H 0.1650 0.1802 1.1698 0.124 Uiso 1 1 calc R . .
C30 C 0.087(2) 0.2191(15) 1.056(4) 0.074(12) Uani 1 1 d . . .
H30A H 0.0493 0.1943 1.0797 0.089 Uiso 1 1 calc R . .
H30B H 0.0838 0.2521 1.1085 0.089 Uiso 1 1 calc R . .
C31 C 0.007(2) 0.3852(16) 1.127(3) 0.100(15) Uani 1 1 d . . .
H31A H 0.0246 0.3910 1.2129 0.151 Uiso 1 1 calc R . .
H31B H -0.0014 0.3465 1.1134 0.151 Uiso 1 1 calc R . .
H31C H -0.0359 0.4055 1.1152 0.151 Uiso 1 1 calc R . .
C32 C 0.061(2) 0.4051(18) 1.031(3) 0.090(15) Uani 1 1 d . . .
C33 C 0.126(2) 0.3765(15) 1.008(3) 0.064(10) Uani 1 1 d U . .
H33 H 0.1358 0.3441 1.0529 0.077 Uiso 1 1 calc R . .
C34 C 0.1762(19) 0.3980(14) 0.916(3) 0.061(10) Uani 1 1 d . . .
H34 H 0.2178 0.3783 0.9038 0.073 Uiso 1 1 calc R . .
C35 C 0.1663(18) 0.4479(13) 0.842(4) 0.057(10) Uani 1 1 d . . .
C36 C 0.0993(19) 0.4672(16) 0.852(3) 0.066(11) Uani 1 1 d . . .
H36 H 0.0864 0.4946 0.7934 0.079 Uiso 1 1 calc R . .
C37 C 0.044(2) 0.4502(17) 0.945(4) 0.084(12) Uani 1 1 d U . .
H37 H 0.0005 0.4678 0.9483 0.101 Uiso 1 1 calc R . .
C38 C 0.219(2) 0.4703(17) 0.749(4) 0.082(13) Uani 1 1 d . . .
H38 H 0.2351 0.4383 0.6991 0.099 Uiso 1 1 calc R . .
C39 C 0.190(3) 0.5116(16) 0.648(4) 0.13(2) Uani 1 1 d . . .
H39A H 0.1823 0.5468 0.6882 0.195 Uiso 1 1 calc R . .
H39B H 0.1464 0.4978 0.6138 0.195 Uiso 1 1 calc R . .
H39C H 0.2237 0.5157 0.5791 0.195 Uiso 1 1 calc R . .
C40 C 0.284(2) 0.490(2) 0.821(5) 0.16(3) Uani 1 1 d . . .
H40A H 0.2959 0.4634 0.8861 0.236 Uiso 1 1 calc R . .
H40B H 0.2738 0.5249 0.8607 0.236 Uiso 1 1 calc R . .
H40C H 0.3221 0.4940 0.7613 0.236 Uiso 1 1 calc R . .

loop_
_atom_site_aniso_label
_atom_site_aniso_U_11
_atom_site_aniso_U_22
_atom_site_aniso_U_33
_atom_site_aniso_U_23
_atom_site_aniso_U_13
_atom_site_aniso_U_12
Ru1 0.0412(17) 0.0496(16) 0.0579(16) -0.0047(16) -0.0023(16) -0.0021(13)
Ru2 0.0469(18) 0.0459(16) 0.0504(15) -0.0021(15) 0.0037(16) -0.0005(13)
I1 0.0746(18) 0.0651(15) 0.0600(15) 0.0101(14) 0.0099(15) 0.0137(12)
I2 0.089(2) 0.098(2) 0.106(3) -0.040(2) -0.036(2) -0.0019(17)
I3 0.0616(17) 0.0566(14) 0.0674(16) -0.0110(13) 0.0184(15) -0.0064(12)
I4 0.079(2) 0.0683(17) 0.0737(16) 0.0160(15) -0.0162(16) -0.0064(14)
N1 0.11(3) 0.05(2) 0.07(2) -0.015(16) -0.01(2) -0.01(2)
N2 0.07(3) 0.05(2) 0.06(2) -0.008(16) 0.003(18) -0.011(18)
N3 0.050(19) 0.035(15) 0.049(16) 0.013(12) 0.022(14) 0.009(13)
N4 0.047(11) 0.055(11) 0.059(10) 0.002(8) 0.001(8) -0.008(9)
C1 0.15(4) 0.03(2) 0.12(4) -0.02(2) -0.06(3) -0.01(2)
C2 0.05(3) 0.08(3) 0.11(4) -0.01(3) 0.00(3) 0.02(3)
C3 0.09(4) 0.08(3) 0.06(3) -0.03(2) 0.01(3) 0.00(3)
C4 0.09(3) 0.06(2) 0.025(17) 0.003(14) -0.010(18) -0.04(2)
C5 0.05(3) 0.06(2) 0.04(2) 0.008(17) 0.001(18) 0.02(2)
C6 0.12(4) 0.07(3) 0.07(3) 0.01(2) -0.04(3) 0.02(3)
C7 0.08(4) 0.10(4) 0.13(4) -0.07(3) -0.05(3) 0.02(3)
C8 0.09(4) 0.07(4) 0.33(10) -0.04(5) -0.07(5) -0.02(3)
C9 0.10(4) 0.06(3) 0.14(4) 0.01(3) 0.03(4) -0.02(2)
C10 0.09(3) 0.07(3) 0.08(3) 0.02(2) 0.00(3) 0.01(2)
C11 0.16(4) 0.08(3) 0.05(2) 0.01(2) 0.05(3) 0.03(3)
C12 0.08(3) 0.06(2) 0.04(2) 0.019(18) -0.01(2) -0.03(2)
C13 0.06(3) 0.11(4) 0.09(3) 0.01(3) 0.02(3) -0.01(3)
C14 0.060(13) 0.058(13) 0.064(13) 0.002(9) 0.002(9) 0.002(9)
C15 0.048(11) 0.043(11) 0.040(11) -0.005(9) 0.008(9) -0.008(8)
C16 0.048(12) 0.050(12) 0.053(11) -0.003(9) 0.006(9) 0.006(9)
C17 0.052(12) 0.049(11) 0.049(11) 0.010(9) 0.000(9) 0.008(9)
C18 0.073(14) 0.079(14) 0.074(14) 0.003(9) 0.001(9) 0.003(9)
C19 0.08(3) 0.10(3) 0.09(3) -0.01(3) 0.00(3) -0.01(2)
C20 0.13(5) 0.12(4) 0.11(4) -0.02(4) 0.00(4) 0.05(3)
C21 0.05(2) 0.09(3) 0.07(3) -0.02(2) -0.03(2) 0.03(2)
C22 0.04(2) 0.05(2) 0.09(3) 0.05(2) 0.01(2) -0.010(18)
C23 0.068(11) 0.068(11) 0.068(11) 0.0000(10) 0.0000(10) 0.0000(10)
C24 0.04(2) 0.08(3) 0.031(17) 0.003(16) 0.012(15) 0.029(18)
C25 0.08(3) 0.05(2) 0.08(3) 0.01(2) -0.01(2) 0.01(2)
C26 0.07(3) 0.08(3) 0.07(2) -0.02(2) 0.04(2) -0.01(2)
C27 0.10(4) 0.08(3) 0.15(5) 0.03(3) 0.08(4) 0.04(3)
C28 0.05(3) 0.13(5) 0.19(6) 0.08(4) 0.01(3) 0.00(3)
C29 0.12(4) 0.08(3) 0.11(4) 0.06(3) -0.03(3) 0.02(3)
C30 0.08(3) 0.05(2) 0.09(3) 0.01(2) -0.01(2) 0.00(2)
C31 0.12(4) 0.13(4) 0.06(3) -0.03(2) 0.06(3) -0.04(3)
C32 0.13(4) 0.11(4) 0.032(19) -0.05(2) 0.03(2) -0.04(3)
C33 0.061(13) 0.065(13) 0.066(13) -0.004(9) 0.002(9) -0.005(9)
C34 0.07(3) 0.05(2) 0.06(2) 0.022(18) -0.01(2) -0.007(19)
C35 0.04(2) 0.05(2) 0.08(3) -0.01(2) -0.01(2) -0.005(16)
C36 0.06(3) 0.11(3) 0.03(2) 0.008(19) -0.001(17) -0.02(2)
C37 0.084(12) 0.084(12) 0.084(12) 0.0000(10) 0.0000(10) 0.0001(10)
C38 0.09(3) 0.08(3) 0.08(3) 0.00(2) 0.04(3) -0.04(3)
C39 0.25(6) 0.09(3) 0.05(2) 0.02(3) -0.01(4) -0.06(4)
C40 0.13(5) 0.25(7) 0.09(3) -0.06(4) 0.07(4) -0.14(5)

loop_
_atom_type_symbol
_atom_type_description
_atom_type_scat_dispersion_real
_atom_type_scat_dispersion_imag
_atom_type_scat_source
C C 0.0033 0.0016 'International Tables Vol C Tables 4.2.6.8 and 6.1.1.4'
H H 0.0000 0.0000 'International Tables Vol C Tables 4.2.6.8 and 6.1.1.4'
N N 0.0061 0.0033 'International Tables Vol C Tables 4.2.6.8 and 6.1.1.4'
Ru Ru -1.2594 0.8363 'International Tables Vol C Tables 4.2.6.8 and 6.1.1.4'
I I -0.4742 1.8119 'International Tables Vol C Tables 4.2.6.8 and 6.1.1.4'

loop_
_geom_angle_atom_site_label_1
_geom_angle_atom_site_label_2
_geom_angle_atom_site_label_3
_geom_angle
_geom_angle_site_symmetry_1
_geom_angle_site_symmetry_3
_geom_angle_publ_flag
C4 Ru1 C16 126.8(12) . . ?
C4 Ru1 C13 105.5(14) . . ?
C16 Ru1 C13 80.4(14) . . ?
C4 Ru1 C17 93.9(12) . . ?
C16 Ru1 C17 38.7(11) . . ?
C13 Ru1 C17 67.4(14) . . ?
C4 Ru1 C14 144.3(13) . . ?
C16 Ru1 C14 65.3(12) . . ?
C13 Ru1 C14 39.4(12) . . ?
C17 Ru1 C14 79.0(12) . . ?
C4 Ru1 C12 85.5(13) . . ?
C16 Ru1 C12 66.8(13) . . ?
C13 Ru1 C12 38.3(13) . . ?
C17 Ru1 C12 35.5(11) . . ?
C14 Ru1 C12 68.3(12) . . ?
C4 Ru1 C15 161.8(11) . . ?
C16 Ru1 C15 36.9(10) . . ?
C13 Ru1 C15 68.0(13) . . ?
C17 Ru1 C15 67.9(11) . . ?
C14 Ru1 C15 35.2(10) . . ?
C12 Ru1 C15 79.3(13) . . ?
C4 Ru1 I1 94.7(9) . . ?
C16 Ru1 I1 84.7(9) . . ?
C13 Ru1 I1 159.5(11) . . ?
C17 Ru1 I1 108.4(8) . . ?
C14 Ru1 I1 120.9(9) . . ?
C12 Ru1 I1 143.5(9) . . ?
C15 Ru1 I1 91.7(7) . . ?
C4 Ru1 I2 92.7(9) . . ?
C16 Ru1 I2 139.6(8) . . ?
C13 Ru1 I2 98.6(12) . . ?
C17 Ru1 I2 165.7(8) . . ?
C14 Ru1 I2 88.3(9) . . ?
C12 Ru1 I2 132.8(9) . . ?
C15 Ru1 I2 105.0(7) . . ?
I1 Ru1 I2 83.72(13) . . ?
C24 Ru2 C36 143.5(13) . . ?
C24 Ru2 C33 96.2(13) . . ?
C36 Ru2 C33 79.0(13) . . ?
C24 Ru2 C34 130.2(12) . . ?
C36 Ru2 C34 63.9(13) . . ?
C33 Ru2 C34 38.5(12) . . ?
C24 Ru2 C37 105.0(14) . . ?
C36 Ru2 C37 39.5(12) . . ?
C33 Ru2 C37 67.9(14) . . ?
C34 Ru2 C37 79.5(15) . . ?
C24 Ru2 C32 86.2(13) . . ?
C36 Ru2 C32 68.0(13) . . ?
C33 Ru2 C32 37.3(13) . . ?
C34 Ru2 C32 67.4(15) . . ?
C37 Ru2 C32 37.5(14) . . ?
C24 Ru2 C35 163.8(12) . . ?
C36 Ru2 C35 34.2(11) . . ?
C33 Ru2 C35 67.8(13) . . ?
C34 Ru2 C35 36.3(11) . . ?
C37 Ru2 C35 67.3(14) . . ?
C32 Ru2 C35 79.3(13) . . ?
C24 Ru2 I3 94.5(8) . . ?
C36 Ru2 I3 121.7(9) . . ?
C33 Ru2 I3 105.9(10) . . ?
C34 Ru2 I3 84.4(10) . . ?
C37 Ru2 I3 160.0(11) . . ?
C32 Ru2 I3 142.6(13) . . ?
C35 Ru2 I3 92.6(9) . . ?
C24 Ru2 I4 91.1(8) . . ?
C36 Ru2 I4 88.3(9) . . ?
C33 Ru2 I4 166.5(10) . . ?
C34 Ru2 I4 137.9(8) . . ?
C37 Ru2 I4 99.2(11) . . ?
C32 Ru2 I4 132.6(13) . . ?
C35 Ru2 I4 104.0(9) . . ?
I3 Ru2 I4 84.81(12) . . ?
C4 N1 C2 116(3) . . ?
C4 N1 C1 126(3) . . ?
C2 N1 C1 118(4) . . ?
C3 N2 C5 124(3) . . ?
C3 N2 C4 113(3) . . ?
C5 N2 C4 122(3) . . ?
C24 N3 C22 115(3) . . ?
C24 N3 C21 128(3) . . ?
C22 N3 C21 117(3) . . ?
C23 N4 C25 124(3) . . ?
C23 N4 C24 109(3) . . ?
C25 N4 C24 127(3) . . ?
N1 C1 H1A 109.5 . . ?
N1 C1 H1B 109.5 . . ?
H1A C1 H1B 109.5 . . ?
N1 C1 H1C 109.5 . . ?
H1A C1 H1C 109.5 . . ?
H1B C1 H1C 109.5 . . ?
C3 C2 N1 107(4) . . ?
C3 C2 H2 126.6 . . ?
N1 C2 H2 126.6 . . ?
C2 C3 N2 107(4) . . ?
C2 C3 H3 126.3 . . ?
N2 C3 H3 126.3 . . ?
N1 C4 N2 96(3) . . ?
N1 C4 Ru1 131(3) . . ?
N2 C4 Ru1 132(3) . . ?
N2 C5 C10 111(3) . . ?
N2 C5 C6 114(3) . . ?
C10 C5 C6 108(3) . . ?
N2 C5 H5 107.4 . . ?
C10 C5 H5 107.4 . . ?
C6 C5 H5 107.4 . . ?
C7 C6 C5 116(3) . . ?
C7 C6 H6A 108.4 . . ?
C5 C6 H6A 108.4 . . ?
C7 C6 H6B 108.4 . . ?
C5 C6 H6B 108.4 . . ?
H6A C6 H6B 107.4 . . ?
C6 C7 C8 106(3) . . ?
C6 C7 H7A 110.5 . . ?
C8 C7 H7A 110.5 . . ?
C6 C7 H7B 110.5 . . ?
C8 C7 H7B 110.5 . . ?
H7A C7 H7B 108.7 . . ?
C9 C8 C7 114(4) . . ?
C9 C8 H8A 108.8 . . ?
C7 C8 H8A 108.8 . . ?
C9 C8 H8B 108.8 . . ?
C7 C8 H8B 108.8 . . ?
H8A C8 H8B 107.7 . . ?
C8 C9 C10 108(4) . . ?
C8 C9 H9A 110.1 . . ?
C10 C9 H9A 110.1 . . ?
C8 C9 H9B 110.1 . . ?
C10 C9 H9B 110.1 . . ?
H9A C9 H9B 108.4 . . ?
C5 C10 C9 113(3) . . ?
C5 C10 H10A 109.1 . . ?
C9 C10 H10A 109.1 . . ?
C5 C10 H10B 109.1 . . ?
C9 C10 H10B 109.1 . . ?
H10A C10 H10B 107.8 . . ?
C12 C11 H11A 109.5 . . ?
C12 C11 H11B 109.5 . . ?
H11A C11 H11B 109.5 . . ?
C12 C11 H11C 109.5 . . ?
H11A C11 H11C 109.5 . . ?
H11B C11 H11C 109.5 . . ?
C17 C12 C13 118(3) . . ?
C17 C12 C11 124(3) . . ?
C13 C12 C11 118(3) . . ?
C17 C12 Ru1 69.6(18) . . ?
C13 C12 Ru1 66(2) . . ?
C11 C12 Ru1 129(2) . . ?
C12 C13 C14 119(4) . . ?
C12 C13 Ru1 75(2) . . ?
C14 C13 Ru1 74(2) . . ?
C12 C13 H13 120.3 . . ?
C14 C13 H13 120.3 . . ?
Ru1 C13 H13 121.7 . . ?
C15 C14 C13 121(3) . . ?
C15 C14 Ru1 74(2) . . ?
C13 C14 Ru1 67(2) . . ?
C15 C14 H14 119.4 . . ?
C13 C14 H14 119.4 . . ?
Ru1 C14 H14 132.1 . . ?
C14 C15 C16 116(3) . . ?
C14 C15 C18 122(3) . . ?
C16 C15 C18 122(3) . . ?
C14 C15 Ru1 70.3(19) . . ?
C16 C15 Ru1 65.6(18) . . ?
C18 C15 Ru1 133(2) . . ?
C15 C16 C17 124(3) . . ?
C15 C16 Ru1 77.5(19) . . ?
C17 C16 Ru1 73.2(18) . . ?
C15 C16 H16 118.1 . . ?
C17 C16 H16 118.1 . . ?
Ru1 C16 H16 122.5 . . ?
C12 C17 C16 120(3) . . ?
C12 C17 Ru1 75(2) . . ?
C16 C17 Ru1 68.1(17) . . ?
C12 C17 H17 120.0 . . ?
C16 C17 H17 120.0 . . ?
Ru1 C17 H17 129.4 . . ?
C20 C18 C19 117(3) . . ?
C20 C18 C15 114(3) . . ?
C19 C18 C15 113(3) . . ?
C20 C18 H18 103.9 . . ?
C19 C18 H18 103.9 . . ?
C15 C18 H18 103.9 . . ?
C18 C19 H19A 109.5 . . ?
C18 C19 H19B 109.5 . . ?
H19A C19 H19B 109.5 . . ?
C18 C19 H19C 109.5 . . ?
H19A C19 H19C 109.5 . . ?
H19B C19 H19C 109.5 . . ?
C18 C20 H20A 109.5 . . ?
C18 C20 H20B 109.5 . . ?
H20A C20 H20B 109.5 . . ?
C18 C20 H20C 109.5 . . ?
H20A C20 H20C 109.5 . . ?
H20B C20 H20C 109.5 . . ?
N3 C21 H21A 109.5 . . ?
N3 C21 H21B 109.5 . . ?
H21A C21 H21B 109.5 . . ?
N3 C21 H21C 109.5 . . ?
H21A C21 H21C 109.5 . . ?
H21B C21 H21C 109.5 . . ?
C23 C22 N3 104(3) . . ?
C23 C22 H22 128.0 . . ?
N3 C22 H22 128.0 . . ?
C22 C23 N4 111(4) . . ?
C22 C23 H23 124.3 . . ?
N4 C23 H23 124.3 . . ?
N3 C24 N4 101(3) . . ?
N3 C24 Ru2 130(2) . . ?
N4 C24 Ru2 128(2) . . ?
N4 C25 C26 114(3) . . ?
N4 C25 C30 107(3) . . ?
C26 C25 C30 109(3) . . ?
N4 C25 H25 109.2 . . ?
C26 C25 H25 109.2 . . ?
C30 C25 H25 109.2 . . ?
C25 C26 C27 109(3) . . ?
C25 C26 H26A 110.0 . . ?
C27 C26 H26A 110.0 . . ?
C25 C26 H26B 110.0 . . ?
C27 C26 H26B 110.0 . . ?
H26A C26 H26B 108.3 . . ?
C28 C27 C26 110(3) . . ?
C28 C27 H27A 109.7 . . ?
C26 C27 H27A 109.7 . . ?
C28 C27 H27B 109.7 . . ?
C26 C27 H27B 109.7 . . ?
H27A C27 H27B 108.2 . . ?
C29 C28 C27 109(4) . . ?
C29 C28 H28A 109.9 . . ?
C27 C28 H28A 109.9 . . ?
C29 C28 H28B 109.9 . . ?
C27 C28 H28B 109.9 . . ?
H28A C28 H28B 108.3 . . ?
C28 C29 C30 111(4) . . ?
C28 C29 H29A 109.4 . . ?
C30 C29 H29A 109.4 . . ?
C28 C29 H29B 109.4 . . ?
C30 C29 H29B 109.4 . . ?
H29A C29 H29B 108.0 . . ?
C25 C30 C29 109(3) . . ?
C25 C30 H30A 109.8 . . ?
C29 C30 H30A 109.8 . . ?
C25 C30 H30B 109.8 . . ?
C29 C30 H30B 109.8 . . ?
H30A C30 H30B 108.3 . . ?
C32 C31 H31A 109.5 . . ?
C32 C31 H31B 109.5 . . ?
H31A C31 H31B 109.5 . . ?
C32 C31 H31C 109.5 . . ?
H31A C31 H31C 109.5 . . ?
H31B C31 H31C 109.5 . . ?
C33 C32 C37 117(3) . . ?
C33 C32 C31 123(4) . . ?
C37 C32 C31 120(4) . . ?
C33 C32 Ru2 67.5(18) . . ?
C37 C32 Ru2 68(2) . . ?
C31 C32 Ru2 129(2) . . ?
C32 C33 C34 120(4) . . ?
C32 C33 Ru2 75(2) . . ?
C34 C33 Ru2 72(2) . . ?
C32 C33 H33 119.9 . . ?
C34 C33 H33 119.9 . . ?
Ru2 C33 H33 124.8 . . ?
C35 C34 C33 125(3) . . ?
C35 C34 Ru2 78.8(19) . . ?
C33 C34 Ru2 70(2) . . ?
C35 C34 H34 117.7 . . ?
C33 C34 H34 117.7 . . ?
Ru2 C34 H34 125.4 . . ?
C36 C35 C34 111(3) . . ?
C36 C35 C38 124(4) . . ?
C34 C35 C38 124(3) . . ?
C36 C35 Ru2 64(2) . . ?
C34 C35 Ru2 64.8(18) . . ?
C38 C35 Ru2 133(3) . . ?
C35 C36 C37 128(4) . . ?
C35 C36 Ru2 82(2) . . ?
C37 C36 Ru2 71(2) . . ?
C35 C36 H36 115.9 . . ?
C37 C36 H36 115.9 . . ?
Ru2 C36 H36 121.9 . . ?
C32 C37 C36 117(4) . . ?
C32 C37 Ru2 74(2) . . ?
C36 C37 Ru2 69(2) . . ?
C32 C37 H37 121.5 . . ?
C36 C37 H37 121.5 . . ?
Ru2 C37 H37 127.2 . . ?
C35 C38 C40 110(3) . . ?
C35 C38 C39 115(4) . . ?
C40 C38 C39 115(4) . . ?
C35 C38 H38 105.1 . . ?
C40 C38 H38 105.1 . . ?
C39 C38 H38 105.1 . . ?
C38 C39 H39A 109.5 . . ?
C38 C39 H39B 109.5 . . ?
H39A C39 H39B 109.5 . . ?
C38 C39 H39C 109.5 . . ?
H39A C39 H39C 109.5 . . ?
H39B C39 H39C 109.5 . . ?
C38 C40 H40A 109.5 . . ?
C38 C40 H40B 109.5 . . ?
H40A C40 H40B 109.5 . . ?
C38 C40 H40C 109.5 . . ?
H40A C40 H40C 109.5 . . ?
H40B C40 H40C 109.5 . . ?

loop_
_geom_bond_atom_site_label_1
_geom_bond_atom_site_label_2
_geom_bond_distance
_geom_bond_site_symmetry_2
_geom_bond_publ_flag
Ru1 C4 2.03(4) . ?
Ru1 C16 2.15(3) . ?
Ru1 C13 2.16(4) . ?
Ru1 C17 2.22(3) . ?
Ru1 C14 2.25(3) . ?
Ru1 C12 2.29(3) . ?
Ru1 C15 2.31(3) . ?
Ru1 I1 2.782(4) . ?
Ru1 I2 2.784(4) . ?
Ru2 C24 2.04(4) . ?
Ru2 C36 2.17(4) . ?
Ru2 C33 2.18(4) . ?
Ru2 C34 2.21(3) . ?
Ru2 C37 2.21(4) . ?
Ru2 C32 2.28(3) . ?
Ru2 C35 2.39(3) . ?
Ru2 I3 2.781(3) . ?
Ru2 I4 2.790(4) . ?
N1 C4 1.37(4) . ?
N1 C2 1.38(5) . ?
N1 C1 1.50(4) . ?
N2 C3 1.36(5) . ?
N2 C5 1.44(4) . ?
N2 C4 1.45(4) . ?
N3 C24 1.36(4) . ?
N3 C22 1.42(4) . ?
N3 C21 1.49(4) . ?
N4 C23 1.38(4) . ?
N4 C25 1.44(4) . ?
N4 C24 1.48(4) . ?
C1 H1A 0.9600 . ?
C1 H1B 0.9600 . ?
C1 H1C 0.9600 . ?
C2 C3 1.29(5) . ?
C2 H2 0.9300 . ?
C3 H3 0.9300 . ?
C5 C10 1.50(4) . ?
C5 C6 1.57(4) . ?
C5 H5 0.9800 . ?
C6 C7 1.55(5) . ?
C6 H6A 0.9700 . ?
C6 H6B 0.9700 . ?
C7 C8 1.59(7) . ?
C7 H7A 0.9700 . ?
C7 H7B 0.9700 . ?
C8 C9 1.53(7) . ?
C8 H8A 0.9700 . ?
C8 H8B 0.9700 . ?
C9 C10 1.57(5) . ?
C9 H9A 0.9700 . ?
C9 H9B 0.9700 . ?
C10 H10A 0.9700 . ?
C10 H10B 0.9700 . ?
C11 C12 1.54(4) . ?
C11 H11A 0.9600 . ?
C11 H11B 0.9600 . ?
C11 H11C 0.9600 . ?
C12 C17 1.38(4) . ?
C12 C13 1.46(5) . ?
C13 C14 1.49(5) . ?
C13 H13 0.9300 . ?
C14 C15 1.38(4) . ?
C14 H14 0.9300 . ?
C15 C16 1.42(4) . ?
C15 C18 1.56(5) . ?
C16 C17 1.45(4) . ?
C16 H16 0.9300 . ?
C17 H17 0.9300 . ?
C18 C20 1.50(5) . ?
C18 C19 1.54(5) . ?
C18 H18 0.9800 . ?
C19 H19A 0.9600 . ?
C19 H19B 0.9600 . ?
C19 H19C 0.9600 . ?
C20 H20A 0.9600 . ?
C20 H20B 0.9600 . ?
C20 H20C 0.9600 . ?
C21 H21A 0.9600 . ?
C21 H21B 0.9600 . ?
C21 H21C 0.9600 . ?
C22 C23 1.34(5) . ?
C22 H22 0.9300 . ?
C23 H23 0.9300 . ?
C25 C26 1.50(4) . ?
C25 C30 1.56(5) . ?
C25 H25 0.9800 . ?
C26 C27 1.57(5) . ?
C26 H26A 0.9700 . ?
C26 H26B 0.9700 . ?
C27 C28 1.54(6) . ?
C27 H27A 0.9700 . ?
C27 H27B 0.9700 . ?
C28 C29 1.46(6) . ?
C28 H28A 0.9700 . ?
C28 H28B 0.9700 . ?
C29 C30 1.58(5) . ?
C29 H29A 0.9700 . ?
C29 H29B 0.9700 . ?
C30 H30A 0.9700 . ?
C30 H30B 0.9700 . ?
C31 C32 1.50(5) . ?
C31 H31A 0.9600 . ?
C31 H31B 0.9600 . ?
C31 H31C 0.9600 . ?
C32 C33 1.43(5) . ?
C32 C37 1.44(5) . ?
C33 C34 1.44(4) . ?
C33 H33 0.9300 . ?
C34 C35 1.44(4) . ?
C34 H34 0.9300 . ?
C35 C36 1.36(4) . ?
C35 C38 1.49(5) . ?
C36 C37 1.48(5) . ?
C36 H36 0.9300 . ?
C37 H37 0.9300 . ?
C38 C40 1.50(5) . ?
C38 C39 1.55(5) . ?
C38 H38 0.9800 . ?
C39 H39A 0.9600 . ?
C39 H39B 0.9600 . ?
C39 H39C 0.9600 . ?
C40 H40A 0.9600 . ?
C40 H40B 0.9600 . ?
C40 H40C 0.9600 . ?

loop_
_geom_torsion_atom_site_label_1
_geom_torsion_atom_site_label_2
_geom_torsion_atom_site_label_3
_geom_torsion_atom_site_label_4
_geom_torsion
_geom_torsion_site_symmetry_1
_geom_torsion_site_symmetry_2
_geom_torsion_site_symmetry_3
_geom_torsion_site_symmetry_4
_geom_torsion_publ_flag
C4 N1 C2 C3 -4(5) . . . . ?
C1 N1 C2 C3 173(3) . . . . ?
N1 C2 C3 N2 5(5) . . . . ?
C5 N2 C3 C2 179(4) . . . . ?
C4 N2 C3 C2 -5(5) . . . . ?
C2 N1 C4 N2 1(4) . . . . ?
C1 N1 C4 N2 -176(3) . . . . ?
C2 N1 C4 Ru1 173(3) . . . . ?
C1 N1 C4 Ru1 -4(5) . . . . ?
C3 N2 C4 N1 2(4) . . . . ?
C5 N2 C4 N1 178(3) . . . . ?
C3 N2 C4 Ru1 -170(3) . . . . ?
C5 N2 C4 Ru1 7(4) . . . . ?
C16 Ru1 C4 N1 -135(3) . . . . ?
C13 Ru1 C4 N1 -45(3) . . . . ?
C17 Ru1 C4 N1 -113(3) . . . . ?
C14 Ru1 C4 N1 -36(4) . . . . ?
C12 Ru1 C4 N1 -78(3) . . . . ?
C15 Ru1 C4 N1 -112(4) . . . . ?
I1 Ru1 C4 N1 138(3) . . . . ?
I2 Ru1 C4 N1 54(3) . . . . ?
C16 Ru1 C4 N2 34(3) . . . . ?
C13 Ru1 C4 N2 124(3) . . . . ?
C17 Ru1 C4 N2 56(3) . . . . ?
C14 Ru1 C4 N2 133(3) . . . . ?
C12 Ru1 C4 N2 91(3) . . . . ?
C15 Ru1 C4 N2 58(5) . . . . ?
I1 Ru1 C4 N2 -52(3) . . . . ?
I2 Ru1 C4 N2 -136(3) . . . . ?
C3 N2 C5 C10 -67(5) . . . . ?
C4 N2 C5 C10 118(3) . . . . ?
C3 N2 C5 C6 57(5) . . . . ?
C4 N2 C5 C6 -119(3) . . . . ?
N2 C5 C6 C7 179(3) . . . . ?
C10 C5 C6 C7 -56(4) . . . . ?
C5 C6 C7 C8 53(5) . . . . ?
C6 C7 C8 C9 -55(6) . . . . ?
C7 C8 C9 C10 59(6) . . . . ?
N2 C5 C10 C9 -176(3) . . . . ?
C6 C5 C10 C9 57(4) . . . . ?
C8 C9 C10 C5 -60(5) . . . . ?
C4 Ru1 C12 C17 -103(2) . . . . ?
C16 Ru1 C12 C17 30(2) . . . . ?
C13 Ru1 C12 C17 135(4) . . . . ?
C14 Ru1 C12 C17 102(2) . . . . ?
C15 Ru1 C12 C17 67(2) . . . . ?
I1 Ru1 C12 C17 -11(3) . . . . ?
I2 Ru1 C12 C17 167.5(15) . . . . ?
C4 Ru1 C12 C13 122(2) . . . . ?
C16 Ru1 C12 C13 -104(3) . . . . ?
C17 Ru1 C12 C13 -135(4) . . . . ?
C14 Ru1 C12 C13 -33(2) . . . . ?
C15 Ru1 C12 C13 -68(2) . . . . ?
I1 Ru1 C12 C13 -146.0(19) . . . . ?
I2 Ru1 C12 C13 33(3) . . . . ?
C4 Ru1 C12 C11 15(3) . . . . ?
C16 Ru1 C12 C11 149(4) . . . . ?
C13 Ru1 C12 C11 -107(4) . . . . ?
C17 Ru1 C12 C11 118(4) . . . . ?
C14 Ru1 C12 C11 -140(3) . . . . ?
C15 Ru1 C12 C11 -175(3) . . . . ?
I1 Ru1 C12 C11 107(3) . . . . ?
I2 Ru1 C12 C11 -74(3) . . . . ?
C17 C12 C13 C14 13(5) . . . . ?
C11 C12 C13 C14 -175(3) . . . . ?
Ru1 C12 C13 C14 61(3) . . . . ?
C17 C12 C13 Ru1 -49(3) . . . . ?
C11 C12 C13 Ru1 124(3) . . . . ?
C4 Ru1 C13 C12 -61(3) . . . . ?
C16 Ru1 C13 C12 65(2) . . . . ?
C17 Ru1 C13 C12 27(2) . . . . ?
C14 Ru1 C13 C12 127(3) . . . . ?
C15 Ru1 C13 C12 101(2) . . . . ?
I1 Ru1 C13 C12 108(3) . . . . ?
I2 Ru1 C13 C12 -156(2) . . . . ?
C4 Ru1 C13 C14 172(2) . . . . ?
C16 Ru1 C13 C14 -63(2) . . . . ?
C17 Ru1 C13 C14 -101(2) . . . . ?
C12 Ru1 C13 C14 -127(3) . . . . ?
C15 Ru1 C13 C14 -26.3(19) . . . . ?
I1 Ru1 C13 C14 -19(5) . . . . ?
I2 Ru1 C13 C14 77(2) . . . . ?
C12 C13 C14 C15 -9(5) . . . . ?
Ru1 C13 C14 C15 53(3) . . . . ?
C12 C13 C14 Ru1 -62(3) . . . . ?
C4 Ru1 C14 C15 -148(2) . . . . ?
C16 Ru1 C14 C15 -28.9(18) . . . . ?
C13 Ru1 C14 C15 -135(3) . . . . ?
C17 Ru1 C14 C15 -67(2) . . . . ?
C12 Ru1 C14 C15 -102(2) . . . . ?
I1 Ru1 C14 C15 38(2) . . . . ?
I2 Ru1 C14 C15 119.6(18) . . . . ?
C4 Ru1 C14 C13 -14(3) . . . . ?
C16 Ru1 C14 C13 106(2) . . . . ?
C17 Ru1 C14 C13 68(2) . . . . ?
C12 Ru1 C14 C13 32(2) . . . . ?
C15 Ru1 C14 C13 135(3) . . . . ?
I1 Ru1 C14 C13 172(2) . . . . ?
I2 Ru1 C14 C13 -106(2) . . . . ?
C13 C14 C15 C16 -2(5) . . . . ?
Ru1 C14 C15 C16 48(3) . . . . ?
C13 C14 C15 C18 -179(3) . . . . ?
Ru1 C14 C15 C18 -129(3) . . . . ?
C13 C14 C15 Ru1 -50(3) . . . . ?
C4 Ru1 C15 C14 101(4) . . . . ?
C16 Ru1 C15 C14 133(3) . . . . ?
C13 Ru1 C15 C14 29(2) . . . . ?
C17 Ru1 C15 C14 103(2) . . . . ?
C12 Ru1 C15 C14 67(2) . . . . ?
I1 Ru1 C15 C14 -148.1(19) . . . . ?
I2 Ru1 C15 C14 -64.2(19) . . . . ?
C4 Ru1 C15 C16 -32(5) . . . . ?
C13 Ru1 C15 C16 -104(2) . . . . ?
C17 Ru1 C15 C16 -30.3(18) . . . . ?
C14 Ru1 C15 C16 -133(3) . . . . ?
C12 Ru1 C15 C16 -65.5(19) . . . . ?
I1 Ru1 C15 C16 78.9(17) . . . . ?
I2 Ru1 C15 C16 162.8(17) . . . . ?
C4 Ru1 C15 C18 -143(4) . . . . ?
C16 Ru1 C15 C18 -111(4) . . . . ?
C13 Ru1 C15 C18 145(4) . . . . ?
C17 Ru1 C15 C18 -142(3) . . . . ?
C14 Ru1 C15 C18 116(4) . . . . ?
C12 Ru1 C15 C18 -177(3) . . . . ?
I1 Ru1 C15 C18 -33(3) . . . . ?
I2 Ru1 C15 C18 51(3) . . . . ?
C14 C15 C16 C17 9(5) . . . . ?
C18 C15 C16 C17 -174(3) . . . . ?
Ru1 C15 C16 C17 60(3) . . . . ?
C14 C15 C16 Ru1 -50(3) . . . . ?
C18 C15 C16 Ru1 127(3) . . . . ?
C4 Ru1 C16 C15 168.2(17) . . . . ?
C13 Ru1 C16 C15 66(2) . . . . ?
C17 Ru1 C16 C15 132(3) . . . . ?
C14 Ru1 C16 C15 27.6(17) . . . . ?
C12 Ru1 C16 C15 103(2) . . . . ?
I1 Ru1 C16 C15 -100.0(17) . . . . ?
I2 Ru1 C16 C15 -26(2) . . . . ?
C4 Ru1 C16 C17 37(2) . . . . ?
C13 Ru1 C16 C17 -66(2) . . . . ?
C14 Ru1 C16 C17 -104(2) . . . . ?
C12 Ru1 C16 C17 -28.1(18) . . . . ?
C15 Ru1 C16 C17 -132(3) . . . . ?
I1 Ru1 C16 C17 128.5(18) . . . . ?
I2 Ru1 C16 C17 -157.6(14) . . . . ?
C13 C12 C17 C16 -6(5) . . . . ?
C11 C12 C17 C16 -178(3) . . . . ?
Ru1 C12 C17 C16 -53(3) . . . . ?
C13 C12 C17 Ru1 47(3) . . . . ?
C11 C12 C17 Ru1 -125(3) . . . . ?
C15 C16 C17 C12 -6(5) . . . . ?
Ru1 C16 C17 C12 56(3) . . . . ?
C15 C16 C17 Ru1 -62(3) . . . . ?
C4 Ru1 C17 C12 77(2) . . . . ?
C16 Ru1 C17 C12 -132(3) . . . . ?
C13 Ru1 C17 C12 -28(2) . . . . ?
C14 Ru1 C17 C12 -68(2) . . . . ?
C15 Ru1 C17 C12 -103(2) . . . . ?
I1 Ru1 C17 C12 173(2) . . . . ?
I2 Ru1 C17 C12 -40(5) . . . . ?
C4 Ru1 C17 C16 -151(2) . . . . ?
C13 Ru1 C17 C16 103(2) . . . . ?
C14 Ru1 C17 C16 63.9(19) . . . . ?
C12 Ru1 C17 C16 132(3) . . . . ?
C15 Ru1 C17 C16 29.0(18) . . . . ?
I1 Ru1 C17 C16 -55.2(19) . . . . ?
I2 Ru1 C17 C16 92(4) . . . . ?
C14 C15 C18 C20 -127(4) . . . . ?
C16 C15 C18 C20 56(5) . . . . ?
Ru1 C15 C18 C20 141(3) . . . . ?
C14 C15 C18 C19 9(5) . . . . ?
C16 C15 C18 C19 -167(3) . . . . ?
Ru1 C15 C18 C19 -83(4) . . . . ?
C24 N3 C22 C23 -1(4) . . . . ?
C21 N3 C22 C23 -176(3) . . . . ?
N3 C22 C23 N4 2(4) . . . . ?
C25 N4 C23 C22 177(3) . . . . ?
C24 N4 C23 C22 -2(4) . . . . ?
C22 N3 C24 N4 -1(3) . . . . ?
C21 N3 C24 N4 174(3) . . . . ?
C22 N3 C24 Ru2 -175(2) . . . . ?
C21 N3 C24 Ru2 1(5) . . . . ?
C23 N4 C24 N3 2(3) . . . . ?
C25 N4 C24 N3 -178(3) . . . . ?
C23 N4 C24 Ru2 176(2) . . . . ?
C25 N4 C24 Ru2 -4(5) . . . . ?
C36 Ru2 C24 N3 35(4) . . . . ?
C33 Ru2 C24 N3 115(3) . . . . ?
C34 Ru2 C24 N3 135(3) . . . . ?
C37 Ru2 C24 N3 46(3) . . . . ?
C32 Ru2 C24 N3 79(3) . . . . ?
C35 Ru2 C24 N3 106(5) . . . . ?
I3 Ru2 C24 N3 -138(3) . . . . ?
I4 Ru2 C24 N3 -53(3) . . . . ?
C36 Ru2 C24 N4 -137(2) . . . . ?
C33 Ru2 C24 N4 -57(3) . . . . ?
C34 Ru2 C24 N4 -37(3) . . . . ?
C37 Ru2 C24 N4 -126(3) . . . . ?
C32 Ru2 C24 N4 -93(3) . . . . ?
C35 Ru2 C24 N4 -66(5) . . . . ?
I3 Ru2 C24 N4 50(2) . . . . ?
I4 Ru2 C24 N4 134(2) . . . . ?
C23 N4 C25 C26 57(5) . . . . ?
C24 N4 C25 C26 -124(3) . . . . ?
C23 N4 C25 C30 -63(4) . . . . ?
C24 N4 C25 C30 116(3) . . . . ?
N4 C25 C26 C27 -179(3) . . . . ?
C30 C25 C26 C27 -60(4) . . . . ?
C25 C26 C27 C28 62(5) . . . . ?
C26 C27 C28 C29 -61(5) . . . . ?
C27 C28 C29 C30 60(5) . . . . ?
N4 C25 C30 C29 -179(3) . . . . ?
C26 C25 C30 C29 59(4) . . . . ?
C28 C29 C30 C25 -59(5) . . . . ?
C24 Ru2 C32 C33 105(2) . . . . ?
C36 Ru2 C32 C33 -101(2) . . . . ?
C34 Ru2 C32 C33 -31(2) . . . . ?
C37 Ru2 C32 C33 -134(4) . . . . ?
C35 Ru2 C32 C33 -67(2) . . . . ?
I3 Ru2 C32 C33 13(3) . . . . ?
I4 Ru2 C32 C33 -166.6(17) . . . . ?
C24 Ru2 C32 C37 -121(3) . . . . ?
C36 Ru2 C32 C37 33(2) . . . . ?
C33 Ru2 C32 C37 134(4) . . . . ?
C34 Ru2 C32 C37 103(3) . . . . ?
C35 Ru2 C32 C37 67(2) . . . . ?
I3 Ru2 C32 C37 147(2) . . . . ?
I4 Ru2 C32 C37 -33(3) . . . . ?
C24 Ru2 C32 C31 -9(4) . . . . ?
C36 Ru2 C32 C31 144(5) . . . . ?
C33 Ru2 C32 C31 -115(5) . . . . ?
C34 Ru2 C32 C31 -146(5) . . . . ?
C37 Ru2 C32 C31 112(6) . . . . ?
C35 Ru2 C32 C31 178(5) . . . . ?
I3 Ru2 C32 C31 -102(4) . . . . ?
I4 Ru2 C32 C31 79(5) . . . . ?
C37 C32 C33 C34 9(5) . . . . ?
C31 C32 C33 C34 -179(3) . . . . ?
Ru2 C32 C33 C34 58(3) . . . . ?
C37 C32 C33 Ru2 -49(3) . . . . ?
C31 C32 C33 Ru2 123(3) . . . . ?
C24 Ru2 C33 C32 -75(2) . . . . ?
C36 Ru2 C33 C32 68(2) . . . . ?
C34 Ru2 C33 C32 129(3) . . . . ?
C37 Ru2 C33 C32 28(2) . . . . ?
C35 Ru2 C33 C32 102(2) . . . . ?
I3 Ru2 C33 C32 -172(2) . . . . ?
I4 Ru2 C33 C32 47(5) . . . . ?
C24 Ru2 C33 C34 155(2) . . . . ?
C36 Ru2 C33 C34 -61(2) . . . . ?
C37 Ru2 C33 C34 -101(2) . . . . ?
C32 Ru2 C33 C34 -129(3) . . . . ?
C35 Ru2 C33 C34 -28(2) . . . . ?
I3 Ru2 C33 C34 59(2) . . . . ?
I4 Ru2 C33 C34 -82(5) . . . . ?
C32 C33 C34 C35 0(5) . . . . ?
Ru2 C33 C34 C35 60(3) . . . . ?
C32 C33 C34 Ru2 -60(3) . . . . ?
C24 Ru2 C34 C35 -166.7(19) . . . . ?
C36 Ru2 C34 C35 -27.4(19) . . . . ?
C33 Ru2 C34 C35 -134(3) . . . . ?
C37 Ru2 C34 C35 -66(2) . . . . ?
C32 Ru2 C34 C35 -103(2) . . . . ?
I3 Ru2 C34 C35 102(2) . . . . ?
I4 Ru2 C34 C35 26(3) . . . . ?
C24 Ru2 C34 C33 -33(3) . . . . ?
C36 Ru2 C34 C33 106(2) . . . . ?
C37 Ru2 C34 C33 68(2) . . . . ?
C32 Ru2 C34 C33 30(2) . . . . ?
C35 Ru2 C34 C33 134(3) . . . . ?
I3 Ru2 C34 C33 -124(2) . . . . ?
I4 Ru2 C34 C33 159.7(16) . . . . ?
C33 C34 C35 C36 -10(5) . . . . ?
Ru2 C34 C35 C36 45(3) . . . . ?
C33 C34 C35 C38 179(3) . . . . ?
Ru2 C34 C35 C38 -126(3) . . . . ?
C33 C34 C35 Ru2 -56(3) . . . . ?
C24 Ru2 C35 C36 -93(5) . . . . ?
C33 Ru2 C35 C36 -104(2) . . . . ?
C34 Ru2 C35 C36 -133(3) . . . . ?
C37 Ru2 C35 C36 -29(2) . . . . ?
C32 Ru2 C35 C36 -66(2) . . . . ?
I3 Ru2 C35 C36 150(2) . . . . ?
I4 Ru2 C35 C36 65(2) . . . . ?
C24 Ru2 C35 C34 39(5) . . . . ?
C36 Ru2 C35 C34 133(3) . . . . ?
C33 Ru2 C35 C34 29(2) . . . . ?
C37 Ru2 C35 C34 103(2) . . . . ?
C32 Ru2 C35 C34 66(2) . . . . ?
I3 Ru2 C35 C34 -77(2) . . . . ?
I4 Ru2 C35 C34 -162.2(19) . . . . ?
C24 Ru2 C35 C38 153(4) . . . . ?
C36 Ru2 C35 C38 -113(4) . . . . ?
C33 Ru2 C35 C38 143(4) . . . . ?
C34 Ru2 C35 C38 114(4) . . . . ?
C37 Ru2 C35 C38 -142(4) . . . . ?
C32 Ru2 C35 C38 -180(4) . . . . ?
I3 Ru2 C35 C38 37(4) . . . . ?
I4 Ru2 C35 C38 -48(4) . . . . ?
C34 C35 C36 C37 13(5) . . . . ?
C38 C35 C36 C37 -176(3) . . . . ?
Ru2 C35 C36 C37 58(3) . . . . ?
C34 C35 C36 Ru2 -46(3) . . . . ?
C38 C35 C36 Ru2 125(3) . . . . ?
C24 Ru2 C36 C35 152(2) . . . . ?
C33 Ru2 C36 C35 67(2) . . . . ?
C34 Ru2 C36 C35 29(2) . . . . ?
C37 Ru2 C36 C35 135(3) . . . . ?
C32 Ru2 C36 C35 104(3) . . . . ?
I3 Ru2 C36 C35 -35(2) . . . . ?
I4 Ru2 C36 C35 -118(2) . . . . ?
C24 Ru2 C36 C37 17(3) . . . . ?
C33 Ru2 C36 C37 -68(2) . . . . ?
C34 Ru2 C36 C37 -106(2) . . . . ?
C32 Ru2 C36 C37 -31(2) . . . . ?
C35 Ru2 C36 C37 -135(3) . . . . ?
I3 Ru2 C36 C37 -170.5(19) . . . . ?
I4 Ru2 C36 C37 107(2) . . . . ?
C33 C32 C37 C36 -7(5) . . . . ?
C31 C32 C37 C36 -179(3) . . . . ?
Ru2 C32 C37 C36 -56(3) . . . . ?
C33 C32 C37 Ru2 48(3) . . . . ?
C31 C32 C37 Ru2 -123(3) . . . . ?
C35 C36 C37 C32 -4(6) . . . . ?
Ru2 C36 C37 C32 58(3) . . . . ?
C35 C36 C37 Ru2 -63(4) . . . . ?
C24 Ru2 C37 C32 63(3) . . . . ?
C36 Ru2 C37 C32 -128(3) . . . . ?
C33 Ru2 C37 C32 -28(2) . . . . ?
C34 Ru2 C37 C32 -66(2) . . . . ?
C35 Ru2 C37 C32 -102(3) . . . . ?
I3 Ru2 C37 C32 -104(4) . . . . ?
I4 Ru2 C37 C32 156(2) . . . . ?
C24 Ru2 C37 C36 -170(2) . . . . ?
C33 Ru2 C37 C36 100(2) . . . . ?
C34 Ru2 C37 C36 61(2) . . . . ?
C32 Ru2 C37 C36 128(3) . . . . ?
C35 Ru2 C37 C36 26(2) . . . . ?
I3 Ru2 C37 C36 24(5) . . . . ?
I4 Ru2 C37 C36 -76(2) . . . . ?
C36 C35 C38 C40 123(4) . . . . ?
C34 C35 C38 C40 -68(5) . . . . ?
Ru2 C35 C38 C40 -153(3) . . . . ?
C36 C35 C38 C39 -9(5) . . . . ?
C34 C35 C38 C39 160(3) . . . . ?
Ru2 C35 C38 C39 75(5) . . . . ?
